data_4115881
loop_
_publ_author_name
'Douglas C. Gordon'
'Laura Deakin'
'Atta M. Arif'
'Joel S. Miller'

_publ_section_title
;
 Identification of [MII(Arene)2]2+ (M = V, Cr) as the Key Intermediate in
 the Formation of V[TCNE]x.ySolvent Magnets and Cr[TCNE]x.Solvent
;
_journal_name_full 'Journal of the American Chemical Society'
_journal_page_first 290
_journal_page_last 299
_journal_paper_doi 10.1021/ja9929741
_journal_volume 122
_journal_year 2000
_chemical_formula_sum 'C64 H84 B O V'
_chemical_formula_weight 931.06
_chemical_name_systematic
;
 bis(1,3,5-tri-tert-butylbenzene)vanadium(1+) tetraphenylborate
;
_space_group_IT_number 14
_symmetry_cell_setting monoclinic
_symmetry_space_group_name_Hall '-P 2ybc'
_symmetry_space_group_name_H-M 'P 1 21/c 1'
_atom_sites_solution_hydrogens geom
_atom_sites_solution_primary direct
_atom_sites_solution_secondary difmap
_audit_creation_method SHELXL-97
_cell_angle_alpha 90.00
_cell_angle_beta 94.6430(10)
_cell_angle_gamma 90.00
_cell_formula_units_Z 4
_cell_length_a 11.23960(10)
_cell_length_b 20.2835(4)
_cell_length_c 26.6935(4)
_cell_measurement_temperature 200(1)
_cell_volume 6065.57(16)
_computing_cell_refinement Denzo
_computing_data_collection collect
_computing_data_reduction denzo
_computing_molecular_graphics Ortep3
_computing_structure_refinement 'SHELXL-97 (Sheldrick, 1997)'
_computing_structure_solution SIR97
_diffrn_ambient_temperature 293(2)
_diffrn_measured_fraction_theta_full 0.993
_diffrn_measured_fraction_theta_max 0.993
_diffrn_measurement_device_type Kappaccd
_diffrn_radiation_monochromator graphite
_diffrn_radiation_source 'fine-focus sealed tube'
_diffrn_radiation_type MoK\a
_diffrn_radiation_wavelength 0.71069
_diffrn_reflns_av_R_equivalents 0.0000
_diffrn_reflns_av_sigmaI/netI 0.0389
_diffrn_reflns_limit_h_max 13
_diffrn_reflns_limit_h_min 0
_diffrn_reflns_limit_k_max 23
_diffrn_reflns_limit_k_min 0
_diffrn_reflns_limit_l_max 30
_diffrn_reflns_limit_l_min -31
_diffrn_reflns_number 9919
_diffrn_reflns_theta_full 24.41
_diffrn_reflns_theta_max 24.41
_diffrn_reflns_theta_min 1.83
_exptl_absorpt_coefficient_mu 0.200
_exptl_absorpt_correction_type scalepack
_exptl_crystal_density_diffrn 1.020
_exptl_crystal_F_000 2016
_exptl_crystal_size_max 0.20
_exptl_crystal_size_mid 0.18
_exptl_crystal_size_min 0.13
_refine_diff_density_max 0.528
_refine_diff_density_min -0.466
_refine_diff_density_rms 0.114
_refine_ls_extinction_coef 0.0136(13)
_refine_ls_extinction_expression Fc^*^=kFc[1+0.001xFc^2^\l^3^/sin(2\q)]^-1/4^
_refine_ls_extinction_method SHELXL
_refine_ls_goodness_of_fit_ref 1.063
_refine_ls_hydrogen_treatment mixed
_refine_ls_matrix_type full
_refine_ls_number_parameters 650
_refine_ls_number_reflns 9919
_refine_ls_number_restraints 0
_refine_ls_restrained_S_all 1.063
_refine_ls_R_factor_all 0.0794
_refine_ls_R_factor_gt 0.0638
_refine_ls_shift/su_max 0.018
_refine_ls_shift/su_mean 0.001
_refine_ls_structure_factor_coef Fsqd
_refine_ls_weighting_details 'calc w=1/[\s^2^(Fo^2^)+(0.1069P)^2^+4.5811P] where P=(Fo^2^+2Fc^2^)/3'
_refine_ls_weighting_scheme calc
_refine_ls_wR_factor_gt 0.1750
_refine_ls_wR_factor_ref 0.1921
_reflns_number_gt 8070
_reflns_number_total 9919
_reflns_threshold_expression >2sigma(I)
_cod_data_source_file ja9929741_1.cif
_cod_data_source_block shelxl
_cod_original_sg_symbol_H-M 'P 21/c'
_cod_database_code 4115881

loop_
_symmetry_equiv_pos_as_xyz
'x, y, z'
'-x, y+1/2, -z+1/2'
'-x, -y, -z'
'x, -y-1/2, z-1/2'

loop_
_atom_site_label
_atom_site_type_symbol
_atom_site_fract_x
_atom_site_fract_y
_atom_site_fract_z
_atom_site_U_iso_or_equiv
_atom_site_adp_type
_atom_site_occupancy
_atom_site_symmetry_multiplicity
_atom_site_calc_flag
_atom_site_refinement_flags
V V 0.54920(4) 0.38403(2) 0.335445(16) 0.02905(18) Uani 1 1 d .
C1 C 0.7220(2) 0.40542(14) 0.29675(10) 0.0340(6) Uani 1 1 d .
C2 C 0.7515(2) 0.39148(13) 0.34852(10) 0.0332(6) Uani 1 1 d .
H2 H 0.7925 0.4232 0.3682 0.040 Uiso 1 1 calc R
C3 C 0.7214(2) 0.33182(14) 0.37120(10) 0.0320(6) Uani 1 1 d .
C4 C 0.6496(2) 0.28626(14) 0.34205(10) 0.0341(6) Uani 1 1 d .
H4 H 0.6214 0.2488 0.3573 0.041 Uiso 1 1 calc R
C5 C 0.6196(2) 0.29686(14) 0.28967(10) 0.0340(6) Uani 1 1 d .
C6 C 0.6555(2) 0.35614(14) 0.26851(10) 0.0342(6) Uani 1 1 d .
H6 H 0.6350 0.3637 0.2345 0.041 Uiso 1 1 calc R
C7 C 0.7792(2) 0.46255(15) 0.26992(11) 0.0401(7) Uani 1 1 d .
C8 C 0.6903(3) 0.49952(19) 0.23414(14) 0.0617(10) Uani 1 1 d .
H8A H 0.7306 0.5345 0.2182 0.093 Uiso 1 1 calc R
H8B H 0.6283 0.5177 0.2526 0.093 Uiso 1 1 calc R
H8C H 0.6561 0.4697 0.2090 0.093 Uiso 1 1 calc R
C9 C 0.8438(4) 0.5110(2) 0.30582(15) 0.0822(14) Uani 1 1 d .
H9A H 0.8778 0.5456 0.2870 0.123 Uiso 1 1 calc R
H9B H 0.9061 0.4885 0.3258 0.123 Uiso 1 1 calc R
H9C H 0.7883 0.5295 0.3274 0.123 Uiso 1 1 calc R
C10 C 0.8732(3) 0.4317(2) 0.23781(18) 0.0746(12) Uani 1 1 d .
H10A H 0.9113 0.4659 0.2201 0.112 Uiso 1 1 calc R
H10B H 0.8347 0.4013 0.2141 0.112 Uiso 1 1 calc R
H10C H 0.9319 0.4087 0.2593 0.112 Uiso 1 1 calc R
C11 C 0.7809(2) 0.31376(15) 0.42350(10) 0.0363(6) Uani 1 1 d .
C12 C 0.7361(3) 0.24805(16) 0.44291(12) 0.0483(8) Uani 1 1 d .
H12A H 0.7456 0.2142 0.4184 0.072 Uiso 1 1 calc R
H12B H 0.6532 0.2520 0.4488 0.072 Uiso 1 1 calc R
H12C H 0.7813 0.2367 0.4738 0.072 Uiso 1 1 calc R
C13 C 0.7659(3) 0.36780(17) 0.46249(11) 0.0463(7) Uani 1 1 d .
H13A H 0.7940 0.4090 0.4502 0.069 Uiso 1 1 calc R
H13B H 0.8112 0.3566 0.4933 0.069 Uiso 1 1 calc R
H13C H 0.6831 0.3718 0.4684 0.069 Uiso 1 1 calc R
C14 C 0.9146(3) 0.30649(19) 0.41674(13) 0.0532(9) Uani 1 1 d .
H14A H 0.9259 0.2729 0.3922 0.080 Uiso 1 1 calc R
H14B H 0.9562 0.2944 0.4482 0.080 Uiso 1 1 calc R
H14C H 0.9453 0.3476 0.4056 0.080 Uiso 1 1 calc R
C15 C 0.5666(3) 0.23985(14) 0.25712(11) 0.0407(7) Uani 1 1 d .
C16 C 0.4542(3) 0.21244(17) 0.27760(14) 0.0542(9) Uani 1 1 d .
H16A H 0.4719 0.1988 0.3118 0.081 Uiso 1 1 calc R
H16B H 0.4261 0.1753 0.2577 0.081 Uiso 1 1 calc R
H16C H 0.3937 0.2459 0.2762 0.081 Uiso 1 1 calc R
C17 C 0.6606(3) 0.18469(17) 0.25874(15) 0.0595(9) Uani 1 1 d .
H17A H 0.7324 0.2011 0.2460 0.089 Uiso 1 1 calc R
H17B H 0.6306 0.1484 0.2384 0.089 Uiso 1 1 calc R
H17C H 0.6775 0.1702 0.2928 0.089 Uiso 1 1 calc R
C18 C 0.5384(4) 0.26138(18) 0.20262(13) 0.0662(10) Uani 1 1 d .
H18A H 0.6092 0.2787 0.1897 0.099 Uiso 1 1 calc R
H18B H 0.4777 0.2948 0.2011 0.099 Uiso 1 1 calc R
H18C H 0.5105 0.2242 0.1828 0.099 Uiso 1 1 calc R
C19 C 0.3657(2) 0.42324(14) 0.30107(10) 0.0346(6) Uani 1 1 d .
C20 C 0.4375(2) 0.47618(14) 0.32078(10) 0.0355(6) Uani 1 1 d .
H20 H 0.4574 0.5099 0.2994 0.043 Uiso 1 1 calc R
C21 C 0.4796(2) 0.47907(14) 0.37206(10) 0.0352(6) Uani 1 1 d .
C22 C 0.4599(2) 0.42396(14) 0.40215(10) 0.0341(6) Uani 1 1 d .
H22 H 0.4929 0.4236 0.4352 0.041 Uiso 1 1 calc R
C23 C 0.3917(2) 0.36878(14) 0.38406(10) 0.0341(6) Uani 1 1 d .
C24 C 0.3465(2) 0.37027(14) 0.33283(10) 0.0352(6) Uani 1 1 d .
H24 H 0.3022 0.3345 0.3199 0.042 Uiso 1 1 calc R
C25 C 0.2959(2) 0.43098(16) 0.24933(11) 0.0408(7) Uani 1 1 d .
C26 C 0.2256(3) 0.36930(19) 0.23284(13) 0.0604(10) Uani 1 1 d .
H26A H 0.1742 0.3572 0.2583 0.091 Uiso 1 1 calc R
H26B H 0.2800 0.3339 0.2278 0.091 Uiso 1 1 calc R
H26C H 0.1784 0.3781 0.2020 0.091 Uiso 1 1 calc R
C27 C 0.2061(3) 0.48716(19) 0.25490(14) 0.0605(10) Uani 1 1 d .
H27A H 0.1543 0.4759 0.2805 0.091 Uiso 1 1 calc R
H27B H 0.1595 0.4936 0.2235 0.091 Uiso 1 1 calc R
H27C H 0.2484 0.5270 0.2642 0.091 Uiso 1 1 calc R
C28 C 0.3770(3) 0.4499(2) 0.20845(12) 0.0601(10) Uani 1 1 d .
H28A H 0.4215 0.4887 0.2185 0.090 Uiso 1 1 calc R
H28B H 0.3292 0.4585 0.1777 0.090 Uiso 1 1 calc R
H28C H 0.4311 0.4143 0.2034 0.090 Uiso 1 1 calc R
C29 C 0.5289(3) 0.54348(14) 0.39701(11) 0.0422(7) Uani 1 1 d .
C30 C 0.6451(3) 0.53269(15) 0.42898(12) 0.0445(7) Uani 1 1 d .
H30A H 0.6343 0.4988 0.4533 0.067 Uiso 1 1 calc R
H30B H 0.6685 0.5729 0.4460 0.067 Uiso 1 1 calc R
H30C H 0.7061 0.5195 0.4079 0.067 Uiso 1 1 calc R
C31 C 0.5470(5) 0.59708(19) 0.35918(17) 0.0922(17) Uani 1 1 d .
H31A H 0.4739 0.6041 0.3387 0.138 Uiso 1 1 calc R
H31B H 0.6085 0.5841 0.3383 0.138 Uiso 1 1 calc R
H31C H 0.5700 0.6371 0.3765 0.138 Uiso 1 1 calc R
C32 C 0.4325(3) 0.5660(2) 0.43117(16) 0.0718(12) Uani 1 1 d .
H32A H 0.4201 0.5321 0.4553 0.108 Uiso 1 1 calc R
H32B H 0.3592 0.5741 0.4111 0.108 Uiso 1 1 calc R
H32C H 0.4581 0.6057 0.4484 0.108 Uiso 1 1 calc R
C33 C 0.3444(2) 0.31777(15) 0.41993(11) 0.0394(7) Uani 1 1 d .
C34 C 0.4134(3) 0.3168(2) 0.47129(12) 0.0580(9) Uani 1 1 d .
H34A H 0.4943 0.3037 0.4677 0.087 Uiso 1 1 calc R
H34B H 0.3768 0.2862 0.4927 0.087 Uiso 1 1 calc R
H34C H 0.4127 0.3601 0.4858 0.087 Uiso 1 1 calc R
C35 C 0.2159(3) 0.3381(3) 0.42654(18) 0.0825(14) Uani 1 1 d .
H35A H 0.1710 0.3385 0.3944 0.124 Uiso 1 1 calc R
H35B H 0.2152 0.3814 0.4411 0.124 Uiso 1 1 calc R
H35C H 0.1808 0.3072 0.4483 0.124 Uiso 1 1 calc R
C36 C 0.3473(4) 0.24698(18) 0.39911(14) 0.0650(10) Uani 1 1 d .
H36A H 0.4284 0.2346 0.3950 0.098 Uiso 1 1 calc R
H36B H 0.3014 0.2450 0.3672 0.098 Uiso 1 1 calc R
H36C H 0.3140 0.2172 0.4222 0.098 Uiso 1 1 calc R
B B 0.9830(3) 0.22642(17) 0.12451(13) 0.0395(8) Uani 1 1 d .
C37 C 1.0105(2) 0.22640(14) 0.18611(11) 0.0371(6) Uani 1 1 d .
C38 C 1.1038(3) 0.18858(15) 0.20942(12) 0.0437(7) Uani 1 1 d .
H38 H 1.1513 0.1642 0.1893 0.052 Uiso 1 1 calc R
C39 C 1.1285(3) 0.18584(17) 0.26129(13) 0.0504(8) Uani 1 1 d .
H39 H 1.1910 0.1599 0.2751 0.060 Uiso 1 1 calc R
C40 C 1.0599(3) 0.22170(18) 0.29238(12) 0.0525(8) Uani 1 1 d .
H40 H 1.0763 0.2204 0.3271 0.063 Uiso 1 1 calc R
C41 C 0.9671(3) 0.25931(18) 0.27121(12) 0.0544(8) Uani 1 1 d .
H41 H 0.9198 0.2834 0.2916 0.065 Uiso 1 1 calc R
C42 C 0.9442(3) 0.26113(17) 0.21947(12) 0.0478(8) Uani 1 1 d .
H42 H 0.8809 0.2870 0.2061 0.057 Uiso 1 1 calc R
C43 C 0.9765(2) 0.14877(15) 0.10633(11) 0.0397(7) Uani 1 1 d .
C44 C 0.9020(3) 0.10340(15) 0.12844(12) 0.0455(7) Uani 1 1 d .
H44 H 0.8582 0.1177 0.1545 0.055 Uiso 1 1 calc R
C45 C 0.8910(3) 0.03809(17) 0.11308(13) 0.0502(8) Uani 1 1 d .
H45 H 0.8392 0.0099 0.1281 0.060 Uiso 1 1 calc R
C46 C 0.9576(3) 0.01503(17) 0.07533(13) 0.0528(8) Uani 1 1 d .
H46 H 0.9504 -0.0286 0.0647 0.063 Uiso 1 1 calc R
C47 C 1.0337(3) 0.05685(17) 0.05387(13) 0.0507(8) Uani 1 1 d .
H47 H 1.0801 0.0412 0.0291 0.061 Uiso 1 1 calc R
C48 C 1.0428(3) 0.12272(16) 0.06848(12) 0.0442(7) Uani 1 1 d .
H48 H 1.0944 0.1503 0.0527 0.053 Uiso 1 1 calc R
C49 C 1.0886(3) 0.26461(15) 0.09657(11) 0.0403(7) Uani 1 1 d .
C50 C 1.2060(3) 0.27379(17) 0.11712(12) 0.0497(8) Uani 1 1 d .
H50 H 1.2264 0.2586 0.1496 0.060 Uiso 1 1 calc R
C51 C 1.2929(3) 0.3042(2) 0.09174(14) 0.0633(10) Uani 1 1 d .
H51 H 1.3696 0.3090 0.1072 0.076 Uiso 1 1 calc R
C52 C 1.2668(3) 0.3274(2) 0.04374(15) 0.0654(10) Uani 1 1 d .
H52 H 1.3250 0.3486 0.0268 0.078 Uiso 1 1 calc R
C53 C 1.1541(4) 0.3190(2) 0.02111(14) 0.0660(10) Uani 1 1 d .
H53 H 1.1358 0.3337 -0.0116 0.079 Uiso 1 1 calc R
C54 C 1.0668(3) 0.28839(18) 0.04736(13) 0.0550(8) Uani 1 1 d .
H54 H 0.9906 0.2835 0.0314 0.066 Uiso 1 1 calc R
C55 C 0.8558(3) 0.26421(15) 0.10872(11) 0.0402(7) Uani 1 1 d .
C56 C 0.7497(3) 0.23375(17) 0.08985(11) 0.0441(7) Uani 1 1 d .
H56 H 0.7492 0.1882 0.0859 0.053 Uiso 1 1 calc R
C57 C 0.6451(3) 0.26823(19) 0.07672(12) 0.0529(9) Uani 1 1 d .
H57 H 0.5773 0.2456 0.0639 0.063 Uiso 1 1 calc R
C58 C 0.6409(3) 0.3352(2) 0.08251(14) 0.0603(10) Uani 1 1 d .
H58 H 0.5706 0.3584 0.0741 0.072 Uiso 1 1 calc R
C59 C 0.7439(3) 0.36814(19) 0.10127(15) 0.0639(10) Uani 1 1 d .
H59 H 0.7429 0.4136 0.1055 0.077 Uiso 1 1 calc R
C60 C 0.8477(3) 0.33278(17) 0.11360(14) 0.0549(9) Uani 1 1 d .
H60 H 0.9156 0.3558 0.1258 0.066 Uiso 1 1 calc R
O1 O 0.4436(6) 0.6220(3) 0.1014(2) 0.0798(17) Uani 0.50 1 d P
C61 C 0.5150(18) 0.5772(5) 0.1212(5) 0.172(8) Uani 0.50 1 d P
H61 H 0.5561 0.5830 0.1525 0.207 Uiso 0.50 1 calc PR
C62 C 0.5275(13) 0.5201(7) 0.0934(5) 0.127(5) Uani 0.50 1 d P
H62 H 0.5889 0.4893 0.0941 0.152 Uiso 0.50 1 calc PR
C63 C 0.4126(16) 0.5237(9) 0.0626(7) 0.171(7) Uani 0.50 1 d P
H63 H 0.3562 0.4917 0.0529 0.205 Uiso 0.50 1 calc PR
C64 C 0.417(2) 0.5959(8) 0.0521(6) 0.206(11) Uani 0.50 1 d P
H64 H 0.4059 0.6180 0.0216 0.248 Uiso 0.50 1 calc PR
O2 O 0.1247(9) 0.5258(5) 0.1279(3) 0.144(4) Uani 0.50 1 d P
C65 C 0.0628(13) 0.4886(6) 0.0929(7) 0.143(6) Uani 0.50 1 d P
H65 H 0.0865 0.4480 0.0811 0.171 Uiso 0.50 1 calc PR
C66 C -0.044(2) 0.5219(9) 0.0773(8) 0.204(10) Uani 0.50 1 d P
H66 H -0.1030 0.5094 0.0528 0.245 Uiso 0.50 1 calc PR
C67 C -0.039(3) 0.5835(9) 0.1104(7) 0.242(15) Uani 0.50 1 d P
H67 H -0.0971 0.6163 0.1113 0.291 Uiso 0.50 1 calc PR
C68 C 0.0551(17) 0.5802(6) 0.1352(6) 0.147(6) Uani 0.50 1 d P
H68 H 0.0798 0.6129 0.1582 0.176 Uiso 0.50 1 calc PR

loop_
_atom_site_aniso_label
_atom_site_aniso_U_11
_atom_site_aniso_U_22
_atom_site_aniso_U_33
_atom_site_aniso_U_23
_atom_site_aniso_U_13
_atom_site_aniso_U_12
V 0.0272(3) 0.0321(3) 0.0273(3) -0.00263(18) -0.00082(17) 0.00014(18)
C1 0.0308(13) 0.0376(15) 0.0336(15) -0.0018(12) 0.0019(11) 0.0008(11)
C2 0.0269(13) 0.0376(16) 0.0346(15) -0.0065(12) -0.0006(11) -0.0006(11)
C3 0.0245(12) 0.0395(16) 0.0319(14) -0.0019(12) 0.0013(10) 0.0023(11)
C4 0.0313(13) 0.0340(15) 0.0368(15) -0.0010(12) 0.0013(11) 0.0014(11)
C5 0.0312(13) 0.0366(15) 0.0339(15) -0.0074(12) 0.0008(11) 0.0031(11)
C6 0.0337(14) 0.0403(16) 0.0287(14) -0.0046(12) 0.0021(11) 0.0013(12)
C7 0.0403(15) 0.0435(17) 0.0366(16) 0.0007(13) 0.0030(12) -0.0074(13)
C8 0.057(2) 0.064(2) 0.063(2) 0.0253(18) -0.0019(17) -0.0107(17)
C9 0.121(4) 0.067(3) 0.056(2) 0.008(2) -0.011(2) -0.049(3)
C10 0.063(2) 0.068(3) 0.098(3) 0.011(2) 0.039(2) -0.0039(19)
C11 0.0288(13) 0.0465(17) 0.0328(15) 0.0028(12) -0.0023(11) 0.0022(12)
C12 0.0529(18) 0.0477(19) 0.0435(18) 0.0071(14) -0.0021(14) -0.0001(14)
C13 0.0467(17) 0.056(2) 0.0349(16) -0.0027(14) -0.0049(13) -0.0003(14)
C14 0.0319(15) 0.077(2) 0.0502(19) 0.0107(17) -0.0013(13) 0.0099(15)
C15 0.0436(16) 0.0368(16) 0.0409(16) -0.0098(13) -0.0028(13) -0.0012(12)
C16 0.0503(18) 0.0480(19) 0.063(2) -0.0177(16) -0.0011(16) -0.0119(15)
C17 0.0539(19) 0.048(2) 0.076(2) -0.0245(18) -0.0020(17) 0.0028(15)
C18 0.098(3) 0.052(2) 0.046(2) -0.0136(16) -0.0136(19) -0.011(2)
C19 0.0293(13) 0.0420(16) 0.0317(14) -0.0039(12) -0.0028(11) 0.0044(11)
C20 0.0349(14) 0.0356(15) 0.0351(15) 0.0016(12) -0.0029(11) 0.0042(11)
C21 0.0344(14) 0.0357(15) 0.0346(15) -0.0044(12) -0.0029(11) 0.0044(11)
C22 0.0311(13) 0.0429(17) 0.0279(14) -0.0047(12) -0.0009(10) 0.0038(12)
C23 0.0284(13) 0.0408(16) 0.0330(15) -0.0035(12) 0.0020(11) 0.0032(11)
C24 0.0281(13) 0.0411(16) 0.0361(15) -0.0055(12) -0.0007(11) -0.0022(11)
C25 0.0355(14) 0.0509(18) 0.0342(15) 0.0005(13) -0.0071(12) 0.0024(13)
C26 0.065(2) 0.066(2) 0.046(2) -0.0013(17) -0.0217(16) -0.0102(18)
C27 0.0511(19) 0.070(2) 0.056(2) -0.0027(18) -0.0193(16) 0.0145(17)
C28 0.0511(19) 0.095(3) 0.0327(17) 0.0086(17) -0.0084(14) -0.0017(18)
C29 0.0525(17) 0.0337(16) 0.0382(16) -0.0064(12) -0.0090(13) 0.0053(13)
C30 0.0425(16) 0.0418(17) 0.0479(18) -0.0085(14) -0.0033(13) -0.0044(13)
C31 0.163(5) 0.038(2) 0.068(3) 0.0072(19) -0.042(3) -0.023(2)
C32 0.0493(19) 0.069(3) 0.094(3) -0.049(2) -0.0126(19) 0.0181(18)
C33 0.0315(14) 0.0506(18) 0.0363(16) 0.0013(13) 0.0039(11) -0.0027(12)
C34 0.057(2) 0.074(2) 0.0429(19) 0.0130(17) -0.0007(15) -0.0112(17)
C35 0.043(2) 0.111(4) 0.096(3) 0.037(3) 0.027(2) 0.014(2)
C36 0.086(3) 0.056(2) 0.053(2) 0.0024(17) 0.0066(19) -0.0209(19)
B 0.0354(16) 0.0419(19) 0.0410(19) -0.0053(15) 0.0017(13) -0.0006(14)
C37 0.0334(14) 0.0380(16) 0.0399(16) -0.0044(12) 0.0040(12) -0.0041(12)
C38 0.0433(16) 0.0424(17) 0.0457(18) -0.0018(14) 0.0053(13) 0.0010(13)
C39 0.0478(17) 0.0502(19) 0.0520(19) 0.0069(15) -0.0034(15) 0.0004(15)
C40 0.0542(19) 0.063(2) 0.0395(17) -0.0011(16) 0.0014(14) -0.0061(16)
C41 0.0523(19) 0.068(2) 0.0439(19) -0.0089(16) 0.0107(15) 0.0029(17)
C42 0.0407(16) 0.057(2) 0.0458(18) -0.0043(15) 0.0019(13) 0.0052(14)
C43 0.0337(14) 0.0435(17) 0.0407(16) -0.0071(13) -0.0034(12) 0.0016(12)
C44 0.0401(16) 0.0452(18) 0.0510(19) -0.0039(14) 0.0028(13) 0.0002(13)
C45 0.0458(17) 0.0479(19) 0.056(2) 0.0012(16) -0.0046(15) -0.0032(14)
C46 0.0529(19) 0.0425(18) 0.060(2) -0.0094(16) -0.0106(16) -0.0003(15)
C47 0.0475(18) 0.053(2) 0.0501(19) -0.0145(16) -0.0024(14) 0.0060(15)
C48 0.0341(15) 0.0530(19) 0.0447(17) -0.0107(14) -0.0008(13) -0.0008(13)
C49 0.0433(16) 0.0406(17) 0.0371(16) -0.0095(13) 0.0041(12) -0.0016(13)
C50 0.0468(17) 0.060(2) 0.0427(18) -0.0044(15) 0.0038(14) -0.0096(15)
C51 0.0503(19) 0.083(3) 0.058(2) -0.008(2) 0.0106(16) -0.0201(18)
C52 0.065(2) 0.067(2) 0.068(3) -0.004(2) 0.0278(19) -0.0168(19)
C53 0.078(3) 0.075(3) 0.047(2) 0.0104(18) 0.0160(18) 0.003(2)
C54 0.0510(18) 0.066(2) 0.0477(19) 0.0024(17) 0.0050(15) -0.0021(16)
C55 0.0416(16) 0.0449(18) 0.0344(15) -0.0032(13) 0.0044(12) 0.0031(13)
C56 0.0414(16) 0.0529(19) 0.0380(16) -0.0061(14) 0.0028(13) 0.0018(14)
C57 0.0377(16) 0.077(3) 0.0437(18) -0.0024(17) -0.0011(13) 0.0042(16)
C58 0.0456(19) 0.074(3) 0.061(2) 0.0073(19) 0.0006(16) 0.0192(18)
C59 0.063(2) 0.049(2) 0.079(3) 0.0045(18) 0.0041(19) 0.0134(17)
C60 0.0454(18) 0.050(2) 0.068(2) -0.0031(17) -0.0037(16) 0.0013(15)
O1 0.099(4) 0.063(4) 0.075(4) -0.008(3) -0.006(3) 0.021(3)
C61 0.34(2) 0.044(6) 0.116(10) 0.006(6) -0.085(13) 0.011(9)
C62 0.146(11) 0.123(10) 0.108(9) -0.004(7) -0.008(8) 0.086(9)
C63 0.152(13) 0.170(16) 0.192(17) -0.100(14) 0.017(12) 0.006(12)
C64 0.38(3) 0.120(11) 0.109(11) -0.016(9) -0.070(14) 0.141(15)
O2 0.182(9) 0.152(8) 0.090(5) -0.022(5) -0.035(6) 0.064(7)
C65 0.141(11) 0.082(8) 0.195(15) -0.023(9) -0.058(11) -0.016(8)
C66 0.22(2) 0.146(15) 0.23(2) 0.043(15) -0.108(17) -0.073(14)
C67 0.43(4) 0.141(15) 0.136(14) -0.061(12) -0.122(19) 0.14(2)
C68 0.237(18) 0.075(8) 0.119(11) -0.005(7) -0.043(11) 0.064(10)

loop_
_atom_type_symbol
_atom_type_description
_atom_type_scat_dispersion_real
_atom_type_scat_dispersion_imag
_atom_type_scat_source
C C 0.0033 0.0016 'International Tables Vol C Tables 4.2.6.8 and 6.1.1.4'
H H 0.0000 0.0000 'International Tables Vol C Tables 4.2.6.8 and 6.1.1.4'
O O 0.0106 0.0060 'International Tables Vol C Tables 4.2.6.8 and 6.1.1.4'
B B 0.0013 0.0007 'International Tables Vol C Tables 4.2.6.8 and 6.1.1.4'
V V 0.3005 0.5294 'International Tables Vol C Tables 4.2.6.8 and 6.1.1.4'

loop_
_geom_angle_atom_site_label_1
_geom_angle_atom_site_label_2
_geom_angle_atom_site_label_3
_geom_angle
C22 V C20 64.31(10)
C22 V C2 110.87(10)
C20 V C2 120.25(10)
C22 V C4 119.88(10)
C20 V C4 173.28(10)
C2 V C4 64.18(10)
C22 V C24 64.18(10)
C20 V C24 63.89(10)
C2 V C24 172.29(10)
C4 V C24 112.38(10)
C22 V C23 36.24(10)
C20 V C23 76.56(10)
C2 V C23 136.65(10)
C4 V C23 103.76(10)
C24 V C23 36.06(10)
C22 V C6 172.24(10)
C20 V C6 112.57(10)
C2 V C6 63.91(9)
C4 V C6 63.98(10)
C24 V C6 121.63(10)
C23 V C6 151.39(10)
C22 V C1 136.53(10)
C20 V C1 103.97(10)
C2 V C1 36.11(10)
C4 V C1 76.69(10)
C24 V C1 151.41(10)
C23 V C1 171.83(10)
C6 V C1 36.03(10)
C22 V C5 151.32(10)
C20 V C5 138.03(10)
C2 V C5 75.69(9)
C4 V C5 36.10(10)
C24 V C5 105.74(10)
C23 V C5 120.32(10)
C6 V C5 35.29(10)
C1 V C5 64.79(10)
C22 V C21 35.62(10)
C20 V C21 35.81(9)
C2 V C21 104.25(10)
C4 V C21 150.37(10)
C24 V C21 75.31(10)
C23 V C21 64.77(10)
C6 V C21 138.10(10)
C1 V C21 110.81(10)
C5 V C21 172.78(10)
C22 V C19 75.69(9)
C20 V C19 35.92(10)
C2 V C19 151.56(10)
C4 V C19 138.07(10)
C24 V C19 35.17(10)
C23 V C19 64.57(10)
C6 V C19 106.10(10)
C1 V C19 120.59(10)
C5 V C19 112.40(9)
C21 V C19 64.23(9)
C22 V C3 104.22(9)
C20 V C3 150.59(10)
C2 V C3 35.43(10)
C4 V C3 35.70(9)
C24 V C3 138.14(10)
C23 V C3 110.97(9)
C6 V C3 74.99(9)
C1 V C3 64.57(9)
C5 V C3 64.20(9)
C21 V C3 119.92(9)
C19 V C3 172.73(10)
C2 C1 C6 116.4(3)
C2 C1 C7 122.1(2)
C6 C1 C7 120.4(2)
C2 C1 V 70.55(15)
C6 C1 V 71.41(15)
C7 C1 V 138.62(19)
C3 C2 C1 122.9(2)
C3 C2 V 74.75(15)
C1 C2 V 73.35(15)
C2 C3 C4 118.1(2)
C2 C3 C11 119.5(2)
C4 C3 C11 121.9(2)
C2 C3 V 69.82(14)
C4 C3 V 69.87(14)
C11 C3 V 139.49(18)
C3 C4 C5 121.2(3)
C3 C4 V 74.44(15)
C5 C4 V 73.59(15)
C6 C5 C4 118.1(2)
C6 C5 C15 121.9(2)
C4 C5 C15 119.3(3)
C6 C5 V 71.36(15)
C4 C5 V 70.31(15)
C15 C5 V 137.43(18)
C5 C6 C1 122.9(3)
C5 C6 V 73.34(16)
C1 C6 V 72.56(15)
C9 C7 C8 109.5(3)
C9 C7 C1 113.1(3)
C8 C7 C1 112.8(2)
C9 C7 C10 107.4(3)
C8 C7 C10 107.1(3)
C1 C7 C10 106.5(3)
C12 C11 C13 109.6(3)
C12 C11 C14 108.0(3)
C13 C11 C14 108.2(2)
C12 C11 C3 112.5(2)
C13 C11 C3 112.4(2)
C14 C11 C3 105.9(2)
C16 C15 C18 109.4(3)
C16 C15 C17 108.2(3)
C18 C15 C17 108.9(3)
C16 C15 C5 111.5(2)
C18 C15 C5 111.4(3)
C17 C15 C5 107.3(2)
C24 C19 C20 117.9(2)
C24 C19 C25 122.0(2)
C20 C19 C25 119.2(3)
C24 C19 V 70.94(15)
C20 C19 V 69.70(14)
C25 C19 V 139.33(19)
C21 C20 C19 121.8(3)
C21 C20 V 74.31(16)
C19 C20 V 74.38(16)
C22 C21 C20 117.7(2)
C22 C21 C29 119.5(2)
C20 C21 C29 122.1(3)
C22 C21 V 69.78(15)
C20 C21 V 69.89(15)
C29 C21 V 139.42(19)
C21 C22 C23 122.6(2)
C21 C22 V 74.60(16)
C23 C22 V 73.25(15)
C22 C23 C24 116.9(3)
C22 C23 C33 121.7(2)
C24 C23 C33 120.0(2)
C22 C23 V 70.52(15)
C24 C23 V 71.68(15)
C33 C23 V 139.92(19)
C19 C24 C23 122.7(3)
C19 C24 V 73.89(15)
C23 C24 V 72.26(15)
C28 C25 C26 109.0(3)
C28 C25 C27 108.5(3)
C26 C25 C27 107.9(3)
C28 C25 C19 112.2(2)
C26 C25 C19 112.9(3)
C27 C25 C19 106.2(2)
C31 C29 C30 108.9(3)
C31 C29 C32 108.8(3)
C30 C29 C32 108.9(3)
C31 C29 C21 112.5(3)
C30 C29 C21 112.5(2)
C32 C29 C21 105.1(3)
C34 C33 C35 108.5(3)
C34 C33 C23 113.2(2)
C35 C33 C23 105.6(3)
C34 C33 C36 106.8(3)
C35 C33 C36 110.0(3)
C23 C33 C36 112.6(2)
C49 B C55 107.9(2)
C49 B C37 111.6(2)
C55 B C37 110.2(2)
C49 B C43 109.4(2)
C55 B C43 110.7(2)
C37 B C43 107.1(2)
C42 C37 C38 114.3(3)
C42 C37 B 124.7(3)
C38 C37 B 121.0(3)
C39 C38 C37 123.0(3)
C40 C39 C38 120.0(3)
C41 C40 C39 119.0(3)
C40 C41 C42 119.9(3)
C41 C42 C37 123.8(3)
C44 C43 C48 115.1(3)
C44 C43 B 121.0(3)
C48 C43 B 123.9(3)
C45 C44 C43 122.8(3)
C46 C45 C44 119.8(3)
C47 C46 C45 119.3(3)
C46 C47 C48 120.9(3)
C47 C48 C43 122.0(3)
C50 C49 C54 114.2(3)
C50 C49 B 125.2(3)
C54 C49 B 120.6(3)
C51 C50 C49 123.4(3)
C52 C51 C50 120.3(3)
C53 C52 C51 119.3(3)
C52 C53 C54 119.7(3)
C53 C54 C49 123.1(3)
C60 C55 C56 114.3(3)
C60 C55 B 120.0(3)
C56 C55 B 125.7(3)
C57 C56 C55 123.2(3)
C58 C57 C56 120.5(3)
C57 C58 C59 118.7(3)
C60 C59 C58 119.8(3)
C59 C60 C55 123.4(3)
C61 O1 C64 101.0(8)
O1 C61 C62 117.0(11)
C61 C62 C63 97.7(11)
C62 C63 C64 96.4(14)
O1 C64 C63 101.5(12)
C65 O2 C68 106.2(11)
O2 C65 C66 108.4(13)
C65 C66 C67 103.5(14)
C68 C67 C66 104.9(17)
C67 C68 O2 116.9(15)

loop_
_geom_bond_atom_site_label_1
_geom_bond_atom_site_label_2
_geom_bond_distance
V C22 2.263(3)
V C20 2.268(3)
V C2 2.277(3)
V C4 2.281(3)
V C24 2.291(3)
V C23 2.299(3)
V C6 2.299(3)
V C1 2.314(3)
V C5 2.324(3)
V C21 2.325(3)
V C19 2.329(3)
V C3 2.341(2)
C1 C2 1.423(4)
C1 C6 1.427(4)
C1 C7 1.531(4)
C2 C3 1.406(4)
C3 C4 1.418(4)
C3 C11 1.543(4)
C4 C5 1.428(4)
C5 C6 1.402(4)
C5 C15 1.537(4)
C7 C9 1.516(5)
C7 C8 1.523(4)
C7 C10 1.545(5)
C11 C12 1.530(4)
C11 C13 1.530(4)
C11 C14 1.535(4)
C15 C16 1.522(4)
C15 C18 1.527(5)
C15 C17 1.537(4)
C19 C24 1.396(4)
C19 C20 1.419(4)
C19 C25 1.540(4)
C20 C21 1.413(4)
C21 C22 1.404(4)
C21 C29 1.549(4)
C22 C23 1.419(4)
C23 C24 1.420(4)
C23 C33 1.534(4)
C25 C28 1.526(4)
C25 C26 1.525(4)
C25 C27 1.538(4)
C29 C31 1.509(5)
C29 C30 1.517(4)
C29 C32 1.541(5)
C33 C34 1.520(4)
C33 C35 1.525(4)
C33 C36 1.541(5)
B C49 1.646(5)
B C55 1.647(4)
B C37 1.648(4)
B C43 1.648(4)
C37 C42 1.398(4)
C37 C38 1.403(4)
C38 C39 1.391(4)
C39 C40 1.384(5)
C40 C41 1.376(5)
C41 C42 1.385(5)
C43 C44 1.406(4)
C43 C48 1.406(4)
C44 C45 1.389(5)
C45 C46 1.384(5)
C46 C47 1.363(5)
C47 C48 1.393(4)
C49 C50 1.399(4)
C49 C54 1.402(4)
C50 C51 1.379(5)
C51 C52 1.374(5)
C52 C53 1.369(5)
C53 C54 1.397(5)
C55 C60 1.401(5)
C55 C56 1.400(4)
C56 C57 1.388(4)
C57 C58 1.369(5)
C58 C59 1.393(5)
C59 C60 1.387(5)
O1 C61 1.297(14)
O1 C64 1.428(15)
C61 C62 1.388(16)
C62 C63 1.48(2)
C63 C64 1.49(2)
O2 C65 1.350(14)
O2 C68 1.374(14)
C65 C66 1.41(2)
C66 C67 1.53(2)
C67 C68 1.21(2)

loop_
_geom_torsion_atom_site_label_1
_geom_torsion_atom_site_label_2
_geom_torsion_atom_site_label_3
_geom_torsion_atom_site_label_4
_geom_torsion
C22 V C1 C2 55.4(2)
C20 V C1 C2 122.67(16)
C4 V C1 C2 -64.21(16)
C24 V C1 C2 -176.8(2)
C23 V C1 C2 29.9(8)
C6 V C1 C2 -128.0(2)
C5 V C1 C2 -100.47(17)
C21 V C1 C2 85.75(17)
C19 V C1 C2 157.35(15)
C3 V C1 C2 -28.46(15)
C22 V C1 C6 -176.53(16)
C20 V C1 C6 -109.30(17)
C2 V C1 C6 128.0(2)
C4 V C1 C6 63.83(17)
C24 V C1 C6 -48.7(3)
C23 V C1 C6 157.9(7)
C5 V C1 C6 27.57(16)
C21 V C1 C6 -146.21(16)
C19 V C1 C6 -74.62(18)
C3 V C1 C6 99.57(18)
C22 V C1 C7 -61.4(3)
C20 V C1 C7 5.8(3)
C2 V C1 C7 -116.8(3)
C4 V C1 C7 179.0(3)
C24 V C1 C7 66.4(4)
C23 V C1 C7 -86.9(8)
C6 V C1 C7 115.1(3)
C5 V C1 C7 142.7(3)
C21 V C1 C7 -31.1(3)
C19 V C1 C7 40.5(3)
C3 V C1 C7 -145.3(3)
C6 C1 C2 C3 2.2(4)
C7 C1 C2 C3 -165.5(3)
V C1 C2 C3 58.6(2)
C6 C1 C2 V -56.4(2)
C7 C1 C2 V 135.9(3)
C22 V C2 C3 85.26(17)
C20 V C2 C3 156.92(15)
C4 V C2 C3 -28.81(15)
C24 V C2 C3 36.3(8)
C23 V C2 C3 53.9(2)
C6 V C2 C3 -101.00(17)
C1 V C2 C3 -132.1(2)
C5 V C2 C3 -65.39(16)
C21 V C2 C3 122.05(16)
C19 V C2 C3 -176.18(18)
C22 V C2 C1 -142.68(16)
C20 V C2 C1 -71.02(18)
C4 V C2 C1 103.25(18)
C24 V C2 C1 168.4(7)
C23 V C2 C1 -174.08(16)
C6 V C2 C1 31.05(16)
C5 V C2 C1 66.66(16)
C21 V C2 C1 -105.89(17)
C19 V C2 C1 -44.1(3)
C3 V C2 C1 132.1(2)
C1 C2 C3 C4 -5.7(4)
V C2 C3 C4 52.3(2)
C1 C2 C3 C11 165.8(2)
V C2 C3 C11 -136.3(2)
C1 C2 C3 V -58.0(2)
C22 V C3 C2 -106.14(16)
C20 V C3 C2 -43.6(3)
C4 V C3 C2 132.0(2)
C24 V C3 C2 -173.16(16)
C23 V C3 C2 -143.58(16)
C6 V C3 C2 65.89(16)
C1 V C3 C2 28.98(15)
C5 V C3 C2 101.89(17)
C21 V C3 C2 -71.40(18)
C19 V C3 C2 165.5(7)
C22 V C3 C4 121.88(16)
C20 V C3 C4 -175.59(19)
C2 V C3 C4 -132.0(2)
C24 V C3 C4 54.9(2)
C23 V C3 C4 84.44(17)
C6 V C3 C4 -66.09(16)
C1 V C3 C4 -103.00(17)
C5 V C3 C4 -30.09(16)
C21 V C3 C4 156.62(16)
C19 V C3 C4 33.5(8)
C22 V C3 C11 6.0(3)
C20 V C3 C11 68.5(4)
C2 V C3 C11 112.1(3)
C4 V C3 C11 -115.9(4)
C24 V C3 C11 -61.0(3)
C23 V C3 C11 -31.5(3)
C6 V C3 C11 178.0(3)
C1 V C3 C11 141.1(3)
C5 V C3 C11 -146.0(3)
C21 V C3 C11 40.7(3)
C19 V C3 C11 -82.4(8)
C2 C3 C4 C5 7.0(4)
C11 C3 C4 C5 -164.2(2)
V C3 C4 C5 59.2(2)
C2 C3 C4 V -52.3(2)
C11 C3 C4 V 136.5(2)
C22 V C4 C3 -71.68(18)
C20 V C4 C3 161.2(8)
C2 V C4 C3 28.60(15)
C24 V C4 C3 -143.83(16)
C23 V C4 C3 -106.90(16)
C6 V C4 C3 100.69(17)
C1 V C4 C3 64.72(16)
C5 V C4 C3 130.0(2)
C21 V C4 C3 -44.1(3)
C19 V C4 C3 -174.00(15)
C22 V C4 C5 158.33(15)
C20 V C4 C5 31.2(9)
C2 V C4 C5 -101.39(17)
C24 V C4 C5 86.18(17)
C23 V C4 C5 123.12(16)
C6 V C4 C5 -29.29(15)
C1 V C4 C5 -65.27(16)
C21 V C4 C5 -174.08(18)
C19 V C4 C5 56.0(2)
C3 V C4 C5 -130.0(2)
C3 C4 C5 C6 -4.8(4)
V C4 C5 C6 54.8(2)
C3 C4 C5 C15 166.2(2)
V C4 C5 C15 -134.1(2)
C3 C4 C5 V -59.6(2)
C22 V C5 C6 -172.29(18)
C20 V C5 C6 54.7(2)
C2 V C5 C6 -64.84(16)
C4 V C5 C6 -130.4(2)
C24 V C5 C6 123.01(16)
C23 V C5 C6 159.09(15)
C1 V C5 C6 -28.11(15)
C21 V C5 C6 25.6(8)
C19 V C5 C6 86.37(17)
C3 V C5 C6 -100.67(17)
C22 V C5 C4 -41.8(3)
C20 V C5 C4 -174.80(16)
C2 V C5 C4 65.61(16)
C24 V C5 C4 -106.54(16)
C23 V C5 C4 -70.46(17)
C6 V C5 C4 130.4(2)
C1 V C5 C4 102.34(17)
C21 V C5 C4 156.1(7)
C19 V C5 C4 -143.18(16)
C3 V C5 C4 29.77(15)
C22 V C5 C15 70.5(4)
C20 V C5 C15 -62.5(3)
C2 V C5 C15 177.9(3)
C4 V C5 C15 112.3(4)
C24 V C5 C15 5.8(3)
C23 V C5 C15 41.9(3)
C6 V C5 C15 -117.2(4)
C1 V C5 C15 -145.3(3)
C21 V C5 C15 -91.6(8)
C19 V C5 C15 -30.8(3)
C3 V C5 C15 142.1(3)
C4 C5 C6 C1 1.2(4)
C15 C5 C6 C1 -169.7(2)
V C5 C6 C1 55.5(2)
C4 C5 C6 V -54.3(2)
C15 C5 C6 V 134.9(2)
C2 C1 C6 C5 0.2(4)
C7 C1 C6 C5 168.1(2)
V C1 C6 C5 -55.8(2)
C2 C1 C6 V 56.0(2)
C7 C1 C6 V -136.1(2)
C22 V C6 C5 151.5(7)
C20 V C6 C5 -143.74(15)
C2 V C6 C5 102.44(17)
C4 V C6 C5 29.93(15)
C24 V C6 C5 -71.43(18)
C23 V C6 C5 -40.0(3)
C1 V C6 C5 133.6(2)
C21 V C6 C5 -175.34(15)
C19 V C6 C5 -106.19(16)
C3 V C6 C5 66.34(16)
C22 V C6 C1 18.0(8)
C20 V C6 C1 82.70(17)
C2 V C6 C1 -31.12(16)
C4 V C6 C1 -103.63(18)
C24 V C6 C1 155.02(16)
C23 V C6 C1 -173.61(19)
C5 V C6 C1 -133.6(2)
C21 V C6 C1 51.1(2)
C19 V C6 C1 120.25(16)
C3 V C6 C1 -67.21(16)
C2 C1 C7 C9 -14.2(4)
C6 C1 C7 C9 178.6(3)
V C1 C7 C9 82.5(4)
C2 C1 C7 C8 -139.1(3)
C6 C1 C7 C8 53.7(4)
V C1 C7 C8 -42.4(4)
C2 C1 C7 C10 103.6(3)
C6 C1 C7 C10 -63.6(3)
V C1 C7 C10 -159.7(3)
C2 C3 C11 C12 178.8(2)
C4 C3 C11 C12 -10.1(4)
V C3 C11 C12 85.9(3)
C2 C3 C11 C13 54.5(3)
C4 C3 C11 C13 -134.4(3)
V C3 C11 C13 -38.5(4)
C2 C3 C11 C14 -63.4(3)
C4 C3 C11 C14 107.7(3)
V C3 C11 C14 -156.4(3)
C6 C5 C15 C16 -133.0(3)
C4 C5 C15 C16 56.3(3)
V C5 C15 C16 -36.0(4)
C6 C5 C15 C18 -10.5(4)
C4 C5 C15 C18 178.8(3)
V C5 C15 C18 86.5(4)
C6 C5 C15 C17 108.6(3)
C4 C5 C15 C17 -62.1(3)
V C5 C15 C17 -154.4(3)
C22 V C19 C24 -65.27(17)
C20 V C19 C24 -131.0(2)
C2 V C19 C24 -172.81(19)
C4 V C19 C24 53.8(2)
C23 V C19 C24 -28.44(16)
C6 V C19 C24 122.55(17)
C1 V C19 C24 158.73(16)
C5 V C19 C24 85.67(18)
C21 V C19 C24 -101.32(18)
C3 V C19 C24 25.0(8)
C22 V C19 C20 65.76(17)
C2 V C19 C20 -41.8(3)
C4 V C19 C20 -175.20(16)
C24 V C19 C20 131.0(2)
C23 V C19 C20 102.59(18)
C6 V C19 C20 -106.42(17)
C1 V C19 C20 -70.24(18)
C5 V C19 C20 -143.30(16)
C21 V C19 C20 29.71(16)
C3 V C19 C20 156.0(7)
C22 V C19 C25 177.4(3)
C20 V C19 C25 111.6(4)
C2 V C19 C25 69.9(4)
C4 V C19 C25 -63.6(4)
C24 V C19 C25 -117.3(4)
C23 V C19 C25 -145.8(3)
C6 V C19 C25 5.2(3)
C1 V C19 C25 41.4(3)
C5 V C19 C25 -31.7(3)
C21 V C19 C25 141.3(3)
C3 V C19 C25 -92.4(8)
C24 C19 C20 C21 -5.9(4)
C25 C19 C20 C21 164.2(3)
V C19 C20 C21 -59.8(2)
C24 C19 C20 V 53.8(2)
C25 C19 C20 V -136.0(2)
C22 V C20 C21 28.94(16)
C2 V C20 C21 -71.26(19)
C4 V C20 C21 158.9(8)
C24 V C20 C21 101.34(18)
C23 V C20 C21 65.30(17)
C6 V C20 C21 -143.27(16)
C1 V C20 C21 -106.31(17)
C5 V C20 C21 -174.00(16)
C19 V C20 C21 130.3(2)
C3 V C20 C21 -43.7(3)
C22 V C20 C19 -101.34(18)
C2 V C20 C19 158.45(16)
C4 V C20 C19 28.6(9)
C24 V C20 C19 -28.94(16)
C23 V C20 C19 -64.98(16)
C6 V C20 C19 86.45(17)
C1 V C20 C19 123.40(16)
C5 V C20 C19 55.7(2)
C21 V C20 C19 -130.3(2)
C3 V C20 C19 -173.98(18)
C19 C20 C21 C22 7.3(4)
V C20 C21 C22 -52.5(2)
C19 C20 C21 C29 -163.7(3)
V C20 C21 C29 136.5(3)
C19 C20 C21 V 59.8(2)
C20 V C21 C22 131.5(2)
C2 V C21 C22 -106.06(16)
C4 V C21 C22 -43.6(3)
C24 V C21 C22 65.98(16)
C23 V C21 C22 29.14(15)
C6 V C21 C22 -172.72(15)
C1 V C21 C22 -143.39(15)
C5 V C21 C22 165.3(7)
C19 V C21 C22 101.70(17)
C3 V C21 C22 -71.53(17)
C22 V C21 C20 -131.5(2)
C2 V C21 C20 122.43(17)
C4 V C21 C20 -175.11(19)
C24 V C21 C20 -65.53(17)
C23 V C21 C20 -102.36(18)
C6 V C21 C20 55.8(2)
C1 V C21 C20 85.10(17)
C5 V C21 C20 33.8(8)
C19 V C21 C20 -29.80(16)
C3 V C21 C20 156.96(16)
C22 V C21 C29 112.2(3)
C20 V C21 C29 -116.3(4)
C2 V C21 C29 6.1(3)
C4 V C21 C29 68.6(4)
C24 V C21 C29 178.2(3)
C23 V C21 C29 141.3(3)
C6 V C21 C29 -60.5(3)
C1 V C21 C29 -31.2(3)
C5 V C21 C29 -82.5(8)
C19 V C21 C29 -146.1(3)
C3 V C21 C29 40.7(3)
C20 C21 C22 C23 -5.3(4)
C29 C21 C22 C23 165.9(2)
V C21 C22 C23 -57.9(2)
C20 C21 C22 V 52.6(2)
C29 C21 C22 V -136.2(2)
C20 V C22 C21 -29.09(15)
C2 V C22 C21 85.42(16)
C4 V C22 C21 156.85(15)
C24 V C22 C21 -101.04(17)
C23 V C22 C21 -131.8(2)
C6 V C22 C21 38.8(8)
C1 V C22 C21 54.1(2)
C5 V C22 C21 -176.20(18)
C19 V C22 C21 -65.51(16)
C3 V C22 C21 122.00(15)
C20 V C22 C23 102.72(17)
C2 V C22 C23 -142.77(16)
C4 V C22 C23 -71.34(18)
C24 V C22 C23 30.77(15)
C6 V C22 C23 170.7(7)
C1 V C22 C23 -174.06(15)
C5 V C22 C23 -44.4(3)
C21 V C22 C23 131.8(2)
C19 V C22 C23 66.31(16)
C3 V C22 C23 -106.19(16)
C21 C22 C23 C24 2.1(4)
V C22 C23 C24 -56.4(2)
C21 C22 C23 C33 -164.1(3)
V C22 C23 C33 137.3(2)
C21 C22 C23 V 58.5(2)
C20 V C23 C22 -64.66(16)
C2 V C23 C22 55.4(2)
C4 V C23 C22 122.25(16)
C24 V C23 C22 -128.5(2)
C6 V C23 C22 -177.38(19)
C1 V C23 C22 30.1(8)
C5 V C23 C22 157.11(15)
C21 V C23 C22 -28.67(15)
C19 V C23 C22 -100.72(17)
C3 V C23 C22 85.53(17)
C22 V C23 C24 128.5(2)
C20 V C23 C24 63.85(17)
C2 V C23 C24 -176.06(16)
C4 V C23 C24 -109.25(17)
C6 V C23 C24 -48.9(3)
C1 V C23 C24 158.6(7)
C5 V C23 C24 -74.38(18)
C21 V C23 C24 99.83(18)
C19 V C23 C24 27.78(16)
C3 V C23 C24 -145.97(16)
C22 V C23 C33 -116.4(3)
C20 V C23 C33 179.0(3)
C2 V C23 C33 -60.9(3)
C4 V C23 C33 5.9(3)
C24 V C23 C33 115.1(4)
C6 V C23 C33 66.2(4)
C1 V C23 C33 -86.3(8)
C5 V C23 C33 40.7(3)
C21 V C23 C33 -145.1(3)
C19 V C23 C33 142.9(3)
C3 V C23 C33 -30.9(3)
C20 C19 C24 C23 2.6(4)
C25 C19 C24 C23 -167.3(2)
V C19 C24 C23 55.8(2)
C20 C19 C24 V -53.2(2)
C25 C19 C24 V 136.9(3)
C22 C23 C24 C19 -0.7(4)
C33 C23 C24 C19 165.8(3)
V C23 C24 C19 -56.5(2)
C22 C23 C24 V 55.8(2)
C33 C23 C24 V -137.7(2)
C22 V C24 C19 102.12(18)
C20 V C24 C19 29.53(16)
C2 V C24 C19 153.6(7)
C4 V C24 C19 -144.34(16)
C23 V C24 C19 133.0(2)
C6 V C24 C19 -72.02(19)
C1 V C24 C19 -40.7(3)
C5 V C24 C19 -106.70(17)
C21 V C24 C19 65.90(17)
C3 V C24 C19 -175.41(15)
C22 V C24 C23 -30.92(16)
C20 V C24 C23 -103.51(18)
C2 V C24 C23 20.6(8)
C4 V C24 C23 82.61(18)
C6 V C24 C23 154.94(16)
C1 V C24 C23 -173.78(19)
C5 V C24 C23 120.26(17)
C21 V C24 C23 -67.14(17)
C19 V C24 C23 -133.0(2)
C3 V C24 C23 51.5(2)
C24 C19 C25 C28 -135.3(3)
C20 C19 C25 C28 55.0(4)
V C19 C25 C28 -37.4(4)
C24 C19 C25 C26 -11.7(4)
C20 C19 C25 C26 178.5(3)
V C19 C25 C26 86.2(4)
C24 C19 C25 C27 106.3(3)
C20 C19 C25 C27 -63.4(3)
V C19 C25 C27 -155.8(3)
C22 C21 C29 C31 178.8(3)
C20 C21 C29 C31 -10.3(4)
V C21 C29 C31 85.9(4)
C22 C21 C29 C30 55.4(4)
C20 C21 C29 C30 -133.8(3)
V C21 C29 C30 -37.5(4)
C22 C21 C29 C32 -63.0(3)
C20 C21 C29 C32 107.9(3)
V C21 C29 C32 -155.9(3)
C22 C23 C33 C34 -21.9(4)
C24 C23 C33 C34 172.3(3)
V C23 C33 C34 75.3(4)
C22 C23 C33 C35 96.7(3)
C24 C23 C33 C35 -69.1(4)
V C23 C33 C35 -166.1(3)
C22 C23 C33 C36 -143.2(3)
C24 C23 C33 C36 51.0(4)
V C23 C33 C36 -46.0(4)
C49 B C37 C42 111.8(3)
C55 B C37 C42 -8.1(4)
C43 B C37 C42 -128.5(3)
C49 B C37 C38 -70.0(4)
C55 B C37 C38 170.1(3)
C43 B C37 C38 49.7(3)
C42 C37 C38 C39 -0.1(4)
B C37 C38 C39 -178.4(3)
C37 C38 C39 C40 -0.3(5)
C38 C39 C40 C41 0.6(5)
C39 C40 C41 C42 -0.4(5)
C40 C41 C42 C37 0.0(5)
C38 C37 C42 C41 0.2(5)
B C37 C42 C41 178.5(3)
C49 B C43 C44 173.5(3)
C55 B C43 C44 -67.7(3)
C37 B C43 C44 52.4(3)
C49 B C43 C48 -6.6(4)
C55 B C43 C48 112.2(3)
C37 B C43 C48 -127.7(3)
C48 C43 C44 C45 -2.1(4)
B C43 C44 C45 177.8(3)
C43 C44 C45 C46 1.6(5)
C44 C45 C46 C47 0.4(5)
C45 C46 C47 C48 -1.8(5)
C46 C47 C48 C43 1.2(5)
C44 C43 C48 C47 0.7(4)
B C43 C48 C47 -179.3(3)
C55 B C49 C50 144.4(3)
C37 B C49 C50 23.2(4)
C43 B C49 C50 -95.1(3)
C55 B C49 C54 -38.7(4)
C37 B C49 C54 -159.9(3)
C43 B C49 C54 81.8(3)
C54 C49 C50 C51 0.7(5)
B C49 C50 C51 177.7(3)
C49 C50 C51 C52 0.0(6)
C50 C51 C52 C53 -1.1(6)
C51 C52 C53 C54 1.4(6)
C52 C53 C54 C49 -0.6(6)
C50 C49 C54 C53 -0.4(5)
B C49 C54 C53 -177.6(3)
C49 B C55 C60 -50.4(4)
C37 B C55 C60 71.6(4)
C43 B C55 C60 -170.2(3)
C49 B C55 C56 129.3(3)
C37 B C55 C56 -108.6(3)
C43 B C55 C56 9.6(4)
C60 C55 C56 C57 0.3(5)
B C55 C56 C57 -179.4(3)
C55 C56 C57 C58 -0.9(5)
C56 C57 C58 C59 0.7(5)
C57 C58 C59 C60 0.0(6)
C58 C59 C60 C55 -0.6(6)
C56 C55 C60 C59 0.4(5)
B C55 C60 C59 -179.8(3)
C64 O1 C61 C62 -8(2)
O1 C61 C62 C63 -24(2)
C61 C62 C63 C64 42.4(16)
C61 O1 C64 C63 36.6(18)
C62 C63 C64 O1 -50.1(16)
C68 O2 C65 C66 2.1(19)
O2 C65 C66 C67 -3(2)
C65 C66 C67 C68 2(3)
C66 C67 C68 O2 -1(3)
C65 O2 C68 C67 0(3)
